data_7230944
loop_
_publ_author_name
'Wang, Cai-Ming'
'Qi, Lin-Jun'
'Sun, Qing'
'Zhou, Bo'
'Zhang, Zhi-Xin'
'Shi, Zai-Fa'
'Lin, Shui-Chao'
'Lu, Xin'
'Gong, Lei'
'Ye, Long-Wu'

_publ_section_title
;
 Transition-metal-free oxidative cyclization of N-propargyl ynamides:
 stereospecific construction of linear polycyclic N-heterocycles
;
_journal_issue 14
_journal_name_full 'Green Chemistry'
_journal_page_first 3271
_journal_paper_doi 10.1039/C8GC01534A
_journal_volume 20
_journal_year 2018
_chemical_formula_moiety 'C31 H25 N O3 S'
_chemical_formula_sum 'C31 H25 N O3 S'
_chemical_formula_weight 491.58
_chemical_name_systematic (3R,9aS)-3,4-diphenyl-1-tosyl-9,9a-dihydro-1H-benzo[f]indol-2(3H)-one
_space_group_crystal_system monoclinic
_space_group_IT_number 14
_space_group_name_Hall '-P 2yn'
_space_group_name_H-M_alt 'P 1 21/n 1'
_symmetry_space_group_name_Hall '-P 2yn'
_symmetry_space_group_name_H-M 'P 1 21/n 1'
_atom_sites_solution_hydrogens geom
_atom_sites_solution_primary iterative
_audit_creation_date 2017-08-17
_audit_creation_method
;
Olex2 1.2
(compiled 2017.08.10 svn.r3458 for OlexSys, GUI svn.r5375)
;
_audit_update_record
;
2017-08-17 deposited with the CCDC.
2018-06-18 downloaded from the CCDC.
;
_cell_angle_alpha 90
_cell_angle_beta 98.550(4)
_cell_angle_gamma 90
_cell_formula_units_Z 4
_cell_length_a 11.7246(4)
_cell_length_b 12.2563(6)
_cell_length_c 16.5665(7)
_cell_measurement_reflns_used 4594
_cell_measurement_temperature 99.97(10)
_cell_measurement_theta_max 65.5040
_cell_measurement_theta_min 3.8170
_cell_volume 2354.15(17)
_computing_cell_refinement
;
CrysAlisPro, Agilent Technologies,
Version 1.171.37.35 (release 13-08-2014 CrysAlis171 .NET)
(compiled Aug 13 2014,18:06:01)
;
_computing_data_collection
;
CrysAlisPro, Agilent Technologies,
Version 1.171.37.35 (release 13-08-2014 CrysAlis171 .NET)
(compiled Aug 13 2014,18:06:01)
;
_computing_data_reduction
;
CrysAlisPro, Agilent Technologies,
Version 1.171.37.35 (release 13-08-2014 CrysAlis171 .NET)
(compiled Aug 13 2014,18:06:01)
;
_computing_molecular_graphics 'Olex2 (Dolomanov et al., 2009)'
_computing_publication_material 'Olex2 (Dolomanov et al., 2009)'
_computing_structure_refinement 'ShelXL (Sheldrick, 2015)'
_computing_structure_solution
;
Superflip (Palatinus & Chapuis, 2007;Palatinus & van der Lee, 2008;
Palatinus et al., 2012)
;
_diffrn_ambient_environment N~2~
_diffrn_ambient_temperature 99.97(10)
_diffrn_detector 'CCD plate'
_diffrn_detector_area_resol_mean 10.4741
_diffrn_detector_type Atlas
_diffrn_measured_fraction_theta_full 0.926
_diffrn_measured_fraction_theta_max 0.983
_diffrn_measurement_details
;
#__ type_ start__ end____ width___ exp.time_
  1 omega   81.00  165.00   1.0000    4.0000
omega____ theta____ kappa____ phi______ frames
    -       91.1609   45.0000  -60.0000 84

#__ type_ start__ end____ width___ exp.time_
  2 omega  130.00  164.00   1.0000    4.0000
omega____ theta____ kappa____ phi______ frames
    -       91.1609  125.0000   60.0000 34

#__ type_ start__ end____ width___ exp.time_
  3 omega   94.00  152.00   1.0000    4.0000
omega____ theta____ kappa____ phi______ frames
    -       91.1609  125.0000  120.0000 58

#__ type_ start__ end____ width___ exp.time_
  4 omega   81.00  165.00   1.0000    4.0000
omega____ theta____ kappa____ phi______ frames
    -       91.1609   61.0000 -120.0000 84

#__ type_ start__ end____ width___ exp.time_
  5 omega   33.00   58.00   1.0000    2.0000
omega____ theta____ kappa____ phi______ frames
    -       40.7547 -125.0000  -30.0000 25

#__ type_ start__ end____ width___ exp.time_
  6 omega   47.00  121.00   1.0000    4.0000
omega____ theta____ kappa____ phi______ frames
    -       91.1609 -125.0000 -120.0000 74

#__ type_ start__ end____ width___ exp.time_
  7 omega   15.00   85.00   1.0000    4.0000
omega____ theta____ kappa____ phi______ frames
    -       91.1609  -30.0000   90.0000 70

#__ type_ start__ end____ width___ exp.time_
  8 omega  -48.00   35.00   1.0000    2.0000
omega____ theta____ kappa____ phi______ frames
    -      -40.7547   37.0000   60.0000 83

#__ type_ start__ end____ width___ exp.time_
  9 omega  -90.00   -2.00   1.0000    2.0000
omega____ theta____ kappa____ phi______ frames
    -      -40.7547  125.0000   90.0000 88
;
_diffrn_measurement_device 'four-circle diffractometer'
_diffrn_measurement_device_type 'SuperNova, Dual, Cu at zero, Atlas'
_diffrn_measurement_method '\w scans'
_diffrn_orient_matrix_UB_11 0.1128876000
_diffrn_orient_matrix_UB_12 0.0085890000
_diffrn_orient_matrix_UB_13 0.0605725000
_diffrn_orient_matrix_UB_21 0.0208535000
_diffrn_orient_matrix_UB_22 0.1151762000
_diffrn_orient_matrix_UB_23 -0.0322299000
_diffrn_orient_matrix_UB_31 -0.0667843000
_diffrn_orient_matrix_UB_32 0.0502018000
_diffrn_orient_matrix_UB_33 0.0641542000
_diffrn_radiation_monochromator mirror
_diffrn_radiation_probe x-ray
_diffrn_radiation_type CuK\a
_diffrn_radiation_wavelength 1.54184
_diffrn_reflns_av_R_equivalents 0.0336
_diffrn_reflns_av_unetI/netI 0.0369
_diffrn_reflns_Laue_measured_fraction_full 0.926
_diffrn_reflns_Laue_measured_fraction_max 0.983
_diffrn_reflns_limit_h_max 12
_diffrn_reflns_limit_h_min -13
_diffrn_reflns_limit_k_max 14
_diffrn_reflns_limit_k_min -8
_diffrn_reflns_limit_l_max 19
_diffrn_reflns_limit_l_min -17
_diffrn_reflns_number 8354
_diffrn_reflns_point_group_measured_fraction_full 0.926
_diffrn_reflns_point_group_measured_fraction_max 0.983
_diffrn_reflns_theta_full 67.684
_diffrn_reflns_theta_max 64.995
_diffrn_reflns_theta_min 4.332
_diffrn_source 'sealed X-ray tube'
_diffrn_source_type 'SuperNova (Cu) X-ray Source'
_exptl_absorpt_coefficient_mu 1.505
_exptl_absorpt_correction_T_max 1.00000
_exptl_absorpt_correction_T_min 0.75386
_exptl_absorpt_correction_type multi-scan
_exptl_absorpt_process_details
;
CrysAlisPro, Agilent Technologies,
Version 1.171.37.35 (release 13-08-2014 CrysAlis171 .NET)
(compiled Aug 13 2014,18:06:01)
Empirical absorption correction using spherical harmonics,
 implemented in SCALE3 ABSPACK scaling algorithm.
;
_exptl_crystal_colour 'clear light yellow'
_exptl_crystal_colour_lustre clear
_exptl_crystal_colour_modifier light
_exptl_crystal_colour_primary yellow
_exptl_crystal_density_diffrn 1.387
_exptl_crystal_description block
_exptl_crystal_F_000 1032
_exptl_crystal_recrystallization_method 'Re-crystallisation from solvent: hexane and ethyl acetate'
_exptl_crystal_size_max 0.34
_exptl_crystal_size_mid 0.23
_exptl_crystal_size_min 0.13
_refine_diff_density_max 0.347
_refine_diff_density_min -0.441
_refine_diff_density_rms 0.056
_refine_ls_extinction_method none
_refine_ls_goodness_of_fit_ref 1.035
_refine_ls_hydrogen_treatment constr
_refine_ls_matrix_type full
_refine_ls_number_parameters 326
_refine_ls_number_reflns 3942
_refine_ls_number_restraints 0
_refine_ls_restrained_S_all 1.035
_refine_ls_R_factor_all 0.0498
_refine_ls_R_factor_gt 0.0430
_refine_ls_shift/su_max 0.000
_refine_ls_shift/su_mean 0.000
_refine_ls_structure_factor_coef Fsqd
_refine_ls_weighting_details 'w=1/[\s^2^(Fo^2^)+(0.0573P)^2^+1.7449P] where P=(Fo^2^+2Fc^2^)/3'
_refine_ls_weighting_scheme calc
_refine_ls_wR_factor_gt 0.1092
_refine_ls_wR_factor_ref 0.1149
_reflns_Friedel_coverage 0.000
_reflns_number_gt 3487
_reflns_number_total 3942
_reflns_threshold_expression 'I > 2\s(I)'
_cod_data_source_file c8gc01534a2.cif
_cod_data_source_block exp_6994
_cod_depositor_comments 'Adding full bibliography for 7230942--7230944.cif.'
_cod_original_cell_volume 2354.15(18)
_cod_database_code 7230944
_shelxl_version_number 2014-3
_shelx_space_group_comment
;
The symmetry employed for this shelxl refinement is uniquely defined
by the following loop, which should always be used as a source of
symmetry information in preference to the above space-group names.
They are only intended as comments.
;
_shelx_estimated_absorpt_t_max 0.828
_shelx_estimated_absorpt_t_min 0.629
_reflns_odcompleteness_completeness 99.95
_reflns_odcompleteness_iscentric 1
_reflns_odcompleteness_theta 61.08
_olex2_refinement_description
;
1. Fixed Uiso
 At 1.2 times of:
  All C(H) groups, All C(H,H) groups
 At 1.5 times of:
  All C(H,H,H) groups
2.a Ternary CH refined with riding coordinates:
 C15(H15), C27(H27)
2.b Secondary CH2 refined with riding coordinates:
 C35(H35A,H35B)
2.c Aromatic/amide H refined with riding coordinates:
 C6(H6), C14(H14), C16(H16), C17(H17), C18(H18), C20(H20), C21(H21), C22(H22),
 C23(H23), C24(H24), C25(H25), C26(H26), C28(H28), C29(H29), C30(H30), C31(H31),
  C32(H32), C34(H34)
2.d Idealised Me refined as rotating group:
 C33(H33A,H33B,H33C)
;
_olex2_date_sample_data_collection 2015-08-24
_olex2_submission_special_instructions 'No special instructions were received'

loop_
_space_group_symop_operation_xyz
'x, y, z'
'-x+1/2, y+1/2, -z+1/2'
'-x, -y, -z'
'x-1/2, -y-1/2, z-1/2'

loop_
_atom_site_label
_atom_site_type_symbol
_atom_site_fract_x
_atom_site_fract_y
_atom_site_fract_z
_atom_site_U_iso_or_equiv
_atom_site_adp_type
_atom_site_occupancy
_atom_site_site_symmetry_order
_atom_site_calc_flag
_atom_site_refinement_flags_posn
S1 S 0.15673(4) 0.77916(4) 0.46266(3) 0.02013(16) Uani 1 1 d .
O1 O 0.04972(12) 0.79958(12) 0.49033(8) 0.0248(3) Uani 1 1 d .
O2 O 0.23303(12) 0.86718(12) 0.45266(9) 0.0257(3) Uani 1 1 d .
O3 O 0.07640(12) 0.60079(13) 0.57119(9) 0.0278(4) Uani 1 1 d .
N4 N 0.23197(13) 0.69434(14) 0.53094(10) 0.0189(4) Uani 1 1 d .
C5 C 0.13474(16) 0.70197(17) 0.37223(12) 0.0203(4) Uani 1 1 d .
C6 C 0.19984(17) 0.72449(17) 0.31063(12) 0.0224(4) Uani 1 1 d .
H6 H 0.2555 0.7814 0.3169 0.027 Uiso 1 1 calc R
C7 C 0.51250(16) 0.46993(17) 0.68694(12) 0.0198(4) Uani 1 1 d .
C8 C 0.27197(16) 0.54734(17) 0.71084(12) 0.0207(4) Uani 1 1 d .
C9 C 0.58474(17) 0.61349(17) 0.59205(12) 0.0204(4) Uani 1 1 d .
C10 C 0.38111(17) 0.58282(17) 0.59240(12) 0.0201(4) Uani 1 1 d .
C11 C 0.17836(16) 0.61294(17) 0.57246(12) 0.0207(4) Uani 1 1 d .
C12 C 0.10296(17) 0.57736(18) 0.23098(12) 0.0249(5) Uani 1 1 d .
C13 C 0.49075(17) 0.55540(17) 0.62220(12) 0.0200(4) Uani 1 1 d .
C14 C 0.47926(17) 0.36276(17) 0.67107(13) 0.0240(5) Uani 1 1 d .
H14 H 0.4528 0.3405 0.6166 0.029 Uiso 1 1 calc R
C15 C 0.27229(16) 0.54130(17) 0.61921(12) 0.0208(4) Uani 1 1 d .
H15 H 0.2595 0.4639 0.6009 0.025 Uiso 1 1 calc R
C16 C 0.69839(17) 0.57450(19) 0.60455(13) 0.0254(5) Uani 1 1 d .
H16 H 0.7160 0.5091 0.6346 0.031 Uiso 1 1 calc R
C17 C 0.05393(17) 0.61842(18) 0.36471(12) 0.0227(4) Uani 1 1 d .
H17 H 0.0094 0.6043 0.4070 0.027 Uiso 1 1 calc R
C18 C 0.55553(17) 0.49958(18) 0.76736(12) 0.0242(5) Uani 1 1 d .
H18 H 0.5828 0.5717 0.7789 0.029 Uiso 1 1 calc R
C19 C 0.56010(17) 0.71117(18) 0.54804(12) 0.0239(5) Uani 1 1 d .
C20 C 0.18222(18) 0.66260(18) 0.23986(13) 0.0259(5) Uani 1 1 d .
H20 H 0.2249 0.6786 0.1968 0.031 Uiso 1 1 calc R
C21 C 0.64928(17) 0.76641(19) 0.51841(13) 0.0253(5) Uani 1 1 d .
H21 H 0.6333 0.8328 0.4894 0.030 Uiso 1 1 calc R
C22 C 0.03973(17) 0.55614(18) 0.29421(13) 0.0242(5) Uani 1 1 d .
H22 H -0.0142 0.4978 0.2888 0.029 Uiso 1 1 calc R
C23 C 0.76068(17) 0.72594(18) 0.53065(12) 0.0237(5) Uani 1 1 d .
H23 H 0.8204 0.7640 0.5095 0.028 Uiso 1 1 calc R
C24 C 0.25726(19) 0.45923(19) 0.83872(13) 0.0295(5) Uani 1 1 d .
H24 H 0.2419 0.3957 0.8681 0.035 Uiso 1 1 calc R
C25 C 0.24987(17) 0.45541(18) 0.75430(13) 0.0244(5) Uani 1 1 d .
H25 H 0.2295 0.3890 0.7262 0.029 Uiso 1 1 calc R
C26 C 0.78498(17) 0.62960(19) 0.57389(13) 0.0262(5) Uani 1 1 d .
H26 H 0.8614 0.6016 0.5823 0.031 Uiso 1 1 calc R
C27 C 0.35498(17) 0.67073(19) 0.53053(15) 0.0295(5) Uani 1 1 d .
H27 H 0.3585 0.6346 0.4768 0.035 Uiso 1 1 calc R
C28 C 0.3086(2) 0.6482(2) 0.83673(14) 0.0327(5) Uani 1 1 d .
H28 H 0.3288 0.7146 0.8649 0.039 Uiso 1 1 calc R
C29 C 0.52181(18) 0.3190(2) 0.81369(14) 0.0303(5) Uani 1 1 d .
H29 H 0.5224 0.2681 0.8570 0.036 Uiso 1 1 calc R
C30 C 0.30060(19) 0.64406(19) 0.75263(13) 0.0281(5) Uani 1 1 d .
H30 H 0.3148 0.7079 0.7232 0.034 Uiso 1 1 calc R
C31 C 0.55861(18) 0.4248(2) 0.82990(13) 0.0297(5) Uani 1 1 d .
H31 H 0.5862 0.4463 0.8844 0.036 Uiso 1 1 calc R
C32 C 0.48423(18) 0.28761(18) 0.73417(14) 0.0289(5) Uani 1 1 d .
H32 H 0.4616 0.2142 0.7226 0.035 Uiso 1 1 calc R
C33 C 0.0865(2) 0.5077(2) 0.15513(14) 0.0343(5) Uani 1 1 d .
H33A H 0.0091 0.5198 0.1249 0.051 Uiso 1 1 calc GR
H33B H 0.0952 0.4306 0.1705 0.051 Uiso 1 1 calc GR
H33C H 0.1443 0.5273 0.1206 0.051 Uiso 1 1 calc GR
C34 C 0.2870(2) 0.5556(2) 0.87991(13) 0.0318(5) Uani 1 1 d .
H34 H 0.2925 0.5583 0.9377 0.038 Uiso 1 1 calc R
C35 C 0.44039(19) 0.7550(2) 0.53668(18) 0.0409(6) Uani 1 1 d .
H35A H 0.4311 0.8029 0.5834 0.049 Uiso 1 1 calc R
H35B H 0.4278 0.7999 0.4865 0.049 Uiso 1 1 calc R

loop_
_atom_site_aniso_label
_atom_site_aniso_U_11
_atom_site_aniso_U_22
_atom_site_aniso_U_33
_atom_site_aniso_U_23
_atom_site_aniso_U_13
_atom_site_aniso_U_12
S1 0.0164(3) 0.0254(3) 0.0188(3) 0.00348(19) 0.00289(18) 0.00200(18)
O1 0.0186(7) 0.0324(8) 0.0242(7) 0.0017(6) 0.0058(6) 0.0062(6)
O2 0.0238(7) 0.0260(8) 0.0270(8) 0.0060(6) 0.0023(6) -0.0010(6)
O3 0.0151(7) 0.0389(9) 0.0296(8) 0.0089(7) 0.0044(6) -0.0013(6)
N4 0.0141(8) 0.0242(9) 0.0186(8) 0.0032(7) 0.0030(6) 0.0006(7)
C5 0.0166(9) 0.0247(11) 0.0191(10) 0.0032(8) 0.0016(8) 0.0048(8)
C6 0.0174(10) 0.0275(11) 0.0231(10) 0.0057(9) 0.0057(8) 0.0023(8)
C7 0.0118(9) 0.0270(11) 0.0214(10) 0.0030(8) 0.0053(7) 0.0029(8)
C8 0.0135(9) 0.0284(11) 0.0207(10) 0.0040(8) 0.0038(7) 0.0027(8)
C9 0.0186(10) 0.0269(11) 0.0161(9) -0.0018(8) 0.0034(7) -0.0016(8)
C10 0.0184(10) 0.0237(10) 0.0186(10) 0.0010(8) 0.0046(8) -0.0009(8)
C11 0.0175(10) 0.0288(11) 0.0162(10) 0.0006(8) 0.0038(7) 0.0001(8)
C12 0.0230(11) 0.0304(12) 0.0212(10) 0.0036(9) 0.0034(8) 0.0075(9)
C13 0.0198(10) 0.0242(11) 0.0168(10) 0.0015(8) 0.0051(8) -0.0011(8)
C14 0.0203(10) 0.0258(11) 0.0266(11) -0.0018(9) 0.0063(8) 0.0008(8)
C15 0.0162(9) 0.0262(11) 0.0203(10) 0.0034(8) 0.0039(7) -0.0002(8)
C16 0.0189(10) 0.0313(12) 0.0264(11) 0.0032(9) 0.0044(8) 0.0015(9)
C17 0.0170(10) 0.0318(12) 0.0198(10) 0.0041(9) 0.0045(8) 0.0014(8)
C18 0.0188(10) 0.0289(11) 0.0243(11) -0.0008(9) 0.0015(8) -0.0010(8)
C19 0.0192(10) 0.0306(12) 0.0227(11) 0.0031(9) 0.0054(8) -0.0002(8)
C20 0.0226(10) 0.0342(12) 0.0227(10) 0.0058(9) 0.0098(8) 0.0068(9)
C21 0.0212(10) 0.0326(12) 0.0224(10) 0.0068(9) 0.0040(8) -0.0034(9)
C22 0.0186(10) 0.0285(11) 0.0253(11) 0.0045(9) 0.0023(8) 0.0000(8)
C23 0.0188(10) 0.0345(12) 0.0184(10) -0.0021(9) 0.0051(8) -0.0060(9)
C24 0.0268(11) 0.0355(13) 0.0272(11) 0.0124(10) 0.0066(9) 0.0021(10)
C25 0.0191(10) 0.0285(12) 0.0255(11) 0.0043(9) 0.0033(8) -0.0014(9)
C26 0.0149(10) 0.0357(12) 0.0281(11) -0.0008(9) 0.0034(8) -0.0009(9)
C27 0.0155(10) 0.0326(12) 0.0405(13) 0.0095(10) 0.0048(9) 0.0000(9)
C28 0.0428(13) 0.0295(12) 0.0264(11) -0.0035(10) 0.0071(10) 0.0060(10)
C29 0.0206(10) 0.0374(13) 0.0338(12) 0.0164(10) 0.0071(9) 0.0053(9)
C30 0.0335(12) 0.0264(11) 0.0256(11) 0.0022(9) 0.0082(9) 0.0039(9)
C31 0.0235(11) 0.0431(14) 0.0216(11) 0.0063(10) 0.0004(8) 0.0026(10)
C32 0.0220(11) 0.0243(11) 0.0418(13) 0.0034(10) 0.0094(9) 0.0025(9)
C33 0.0376(13) 0.0368(13) 0.0299(12) -0.0036(10) 0.0099(10) 0.0041(10)
C34 0.0342(12) 0.0421(14) 0.0205(11) 0.0015(10) 0.0089(9) 0.0111(10)
C35 0.0212(11) 0.0426(14) 0.0601(17) 0.0285(13) 0.0094(11) 0.0020(10)

loop_
_atom_type_symbol
_atom_type_description
_atom_type_scat_dispersion_real
_atom_type_scat_dispersion_imag
_atom_type_scat_source
C C 0.0181 0.0091 'International Tables Vol C Tables 4.2.6.8 and 6.1.1.4'
H H 0.0000 0.0000 'International Tables Vol C Tables 4.2.6.8 and 6.1.1.4'
N N 0.0311 0.0180 'International Tables Vol C Tables 4.2.6.8 and 6.1.1.4'
O O 0.0492 0.0322 'International Tables Vol C Tables 4.2.6.8 and 6.1.1.4'
S S 0.3331 0.5567 'International Tables Vol C Tables 4.2.6.8 and 6.1.1.4'

loop_
_geom_angle_atom_site_label_1
_geom_angle_atom_site_label_2
_geom_angle_atom_site_label_3
_geom_angle
O1 S1 O2 120.23(9)
O1 S1 N4 106.94(8)
O1 S1 C5 110.19(9)
O2 S1 N4 105.64(8)
O2 S1 C5 108.84(9)
N4 S1 C5 103.64(9)
C11 N4 S1 122.44(13)
C11 N4 C27 111.77(16)
C27 N4 S1 122.24(14)
C6 C5 S1 119.46(16)
C17 C5 S1 119.02(15)
C17 C5 C6 121.51(19)
C5 C6 H6 120.5
C20 C6 C5 118.90(19)
C20 C6 H6 120.5
C14 C7 C13 121.05(18)
C14 C7 C18 118.58(19)
C18 C7 C13 119.99(19)
C25 C8 C15 120.59(19)
C25 C8 C30 119.10(19)
C30 C8 C15 120.21(18)
C16 C9 C13 122.15(19)
C16 C9 C19 118.91(19)
C19 C9 C13 118.94(18)
C13 C10 C15 127.79(18)
C13 C10 C27 121.34(18)
C27 C10 C15 110.65(16)
O3 C11 N4 126.37(18)
O3 C11 C15 125.34(19)
N4 C11 C15 108.29(16)
C20 C12 C22 118.8(2)
C20 C12 C33 120.96(19)
C22 C12 C33 120.2(2)
C9 C13 C7 122.03(17)
C10 C13 C7 119.28(17)
C10 C13 C9 118.65(18)
C7 C14 H14 119.8
C7 C14 C32 120.5(2)
C32 C14 H14 119.8
C8 C15 C11 111.70(16)
C8 C15 H15 109.1
C10 C15 C8 114.04(16)
C10 C15 C11 103.64(16)
C10 C15 H15 109.1
C11 C15 H15 109.1
C9 C16 H16 119.5
C26 C16 C9 121.0(2)
C26 C16 H16 119.5
C5 C17 H17 120.7
C22 C17 C5 118.52(19)
C22 C17 H17 120.7
C7 C18 H18 119.7
C31 C18 C7 120.5(2)
C31 C18 H18 119.7
C9 C19 C35 119.26(19)
C21 C19 C9 119.19(19)
C21 C19 C35 121.5(2)
C6 C20 C12 120.91(19)
C6 C20 H20 119.5
C12 C20 H20 119.5
C19 C21 H21 119.5
C23 C21 C19 121.0(2)
C23 C21 H21 119.5
C12 C22 H22 119.3
C17 C22 C12 121.3(2)
C17 C22 H22 119.3
C21 C23 H23 120.1
C21 C23 C26 119.83(19)
C26 C23 H23 120.1
C25 C24 H24 120.0
C34 C24 H24 120.0
C34 C24 C25 119.9(2)
C8 C25 C24 120.6(2)
C8 C25 H25 119.7
C24 C25 H25 119.7
C16 C26 C23 120.08(19)
C16 C26 H26 120.0
C23 C26 H26 120.0
N4 C27 C10 103.93(16)
N4 C27 H27 105.1
C10 C27 H27 105.1
C35 C27 N4 122.2(2)
C35 C27 C10 113.78(19)
C35 C27 H27 105.1
C30 C28 H28 120.0
C30 C28 C34 120.0(2)
C34 C28 H28 120.0
C31 C29 H29 120.2
C32 C29 H29 120.2
C32 C29 C31 119.6(2)
C8 C30 H30 119.7
C28 C30 C8 120.6(2)
C28 C30 H30 119.7
C18 C31 C29 120.4(2)
C18 C31 H31 119.8
C29 C31 H31 119.8
C14 C32 H32 119.8
C29 C32 C14 120.4(2)
C29 C32 H32 119.8
C12 C33 H33A 109.5
C12 C33 H33B 109.5
C12 C33 H33C 109.5
H33A C33 H33B 109.5
H33A C33 H33C 109.5
H33B C33 H33C 109.5
C24 C34 C28 119.8(2)
C24 C34 H34 120.1
C28 C34 H34 120.1
C19 C35 H35A 109.1
C19 C35 H35B 109.1
C27 C35 C19 112.7(2)
C27 C35 H35A 109.1
C27 C35 H35B 109.1
H35A C35 H35B 107.8

loop_
_geom_bond_atom_site_label_1
_geom_bond_atom_site_label_2
_geom_bond_distance
S1 O1 1.4204(14)
S1 O2 1.4268(15)
S1 N4 1.6857(16)
S1 C5 1.758(2)
O3 C11 1.202(2)
N4 C11 1.411(3)
N4 C27 1.472(3)
C5 C6 1.390(3)
C5 C17 1.388(3)
C6 H6 0.9500
C6 C20 1.386(3)
C7 C13 1.494(3)
C7 C14 1.384(3)
C7 C18 1.401(3)
C8 C15 1.520(3)
C8 C25 1.382(3)
C8 C30 1.389(3)
C9 C13 1.461(3)
C9 C16 1.402(3)
C9 C19 1.409(3)
C10 C13 1.349(3)
C10 C15 1.501(3)
C10 C27 1.487(3)
C11 C15 1.527(3)
C12 C20 1.391(3)
C12 C22 1.395(3)
C12 C33 1.508(3)
C14 H14 0.9500
C14 C32 1.388(3)
C15 H15 1.0000
C16 H16 0.9500
C16 C26 1.378(3)
C17 H17 0.9500
C17 C22 1.384(3)
C18 H18 0.9500
C18 C31 1.380(3)
C19 C21 1.395(3)
C19 C35 1.488(3)
C20 H20 0.9500
C21 H21 0.9500
C21 C23 1.384(3)
C22 H22 0.9500
C23 H23 0.9500
C23 C26 1.388(3)
C24 H24 0.9500
C24 C25 1.389(3)
C24 C34 1.383(3)
C25 H25 0.9500
C26 H26 0.9500
C27 H27 1.0000
C27 C35 1.431(3)
C28 H28 0.9500
C28 C30 1.383(3)
C28 C34 1.385(3)
C29 H29 0.9500
C29 C31 1.381(3)
C29 C32 1.380(3)
C30 H30 0.9500
C31 H31 0.9500
C32 H32 0.9500
C33 H33A 0.9800
C33 H33B 0.9800
C33 H33C 0.9800
C34 H34 0.9500
C35 H35A 0.9900
C35 H35B 0.9900

loop_
_geom_torsion_atom_site_label_1
_geom_torsion_atom_site_label_2
_geom_torsion_atom_site_label_3
_geom_torsion_atom_site_label_4
_geom_torsion
S1 N4 C11 O3 -7.8(3)
S1 N4 C11 C15 171.70(13)
S1 N4 C27 C10 -172.75(14)
S1 N4 C27 C35 56.9(3)
S1 C5 C6 C20 179.58(15)
S1 C5 C17 C22 -178.15(15)
O1 S1 N4 C11 34.20(17)
O1 S1 N4 C27 -168.79(16)
O1 S1 C5 C6 141.55(16)
O1 S1 C5 C17 -39.61(18)
O2 S1 N4 C11 163.39(15)
O2 S1 N4 C27 -39.61(18)
O2 S1 C5 C6 7.75(19)
O2 S1 C5 C17 -173.41(15)
O3 C11 C15 C8 -63.3(3)
O3 C11 C15 C10 173.5(2)
N4 S1 C5 C6 -104.33(16)
N4 S1 C5 C17 74.51(17)
N4 C11 C15 C8 117.22(18)
N4 C11 C15 C10 -6.0(2)
N4 C27 C35 C19 171.0(2)
C5 S1 N4 C11 -82.22(17)
C5 S1 N4 C27 74.78(18)
C5 C6 C20 C12 -1.6(3)
C5 C17 C22 C12 -1.3(3)
C6 C5 C17 C22 0.7(3)
C7 C14 C32 C29 0.4(3)
C7 C18 C31 C29 1.6(3)
C9 C16 C26 C23 0.7(3)
C9 C19 C21 C23 0.9(3)
C9 C19 C35 C27 -32.8(3)
C10 C27 C35 C19 44.9(3)
C11 N4 C27 C10 -13.6(2)
C11 N4 C27 C35 -143.9(2)
C13 C7 C14 C32 -170.45(18)
C13 C7 C18 C31 169.56(18)
C13 C9 C16 C26 178.53(19)
C13 C9 C19 C21 -179.37(19)
C13 C9 C19 C35 2.7(3)
C13 C10 C15 C8 50.5(3)
C13 C10 C15 C11 172.1(2)
C13 C10 C27 N4 -165.58(19)
C13 C10 C27 C35 -30.4(3)
C14 C7 C13 C9 -117.0(2)
C14 C7 C13 C10 65.4(3)
C14 C7 C18 C31 -3.5(3)
C15 C8 C25 C24 175.62(18)
C15 C8 C30 C28 -175.35(19)
C15 C10 C13 C7 3.3(3)
C15 C10 C13 C9 -174.43(19)
C15 C10 C27 N4 9.4(2)
C15 C10 C27 C35 144.6(2)
C16 C9 C13 C7 17.5(3)
C16 C9 C13 C10 -164.8(2)
C16 C9 C19 C21 -0.2(3)
C16 C9 C19 C35 -178.1(2)
C17 C5 C6 C20 0.8(3)
C18 C7 C13 C9 70.1(3)
C18 C7 C13 C10 -107.6(2)
C18 C7 C14 C32 2.6(3)
C19 C9 C13 C7 -163.30(19)
C19 C9 C13 C10 14.4(3)
C19 C9 C16 C26 -0.6(3)
C19 C21 C23 C26 -0.8(3)
C20 C12 C22 C17 0.5(3)
C21 C19 C35 C27 149.3(2)
C21 C23 C26 C16 0.0(3)
C22 C12 C20 C6 1.0(3)
C25 C8 C15 C10 -125.5(2)
C25 C8 C15 C11 117.4(2)
C25 C8 C30 C28 0.9(3)
C25 C24 C34 C28 0.4(3)
C27 N4 C11 O3 -166.9(2)
C27 N4 C11 C15 12.5(2)
C27 C10 C13 C7 177.32(19)
C27 C10 C13 C9 -0.4(3)
C27 C10 C15 C8 -124.04(19)
C27 C10 C15 C11 -2.4(2)
C30 C8 C15 C10 50.7(3)
C30 C8 C15 C11 -66.4(2)
C30 C8 C25 C24 -0.6(3)
C30 C28 C34 C24 -0.1(3)
C31 C29 C32 C14 -2.4(3)
C32 C29 C31 C18 1.4(3)
C33 C12 C20 C6 -178.02(19)
C33 C12 C22 C17 179.52(19)
C34 C24 C25 C8 0.0(3)
C34 C28 C30 C8 -0.5(3)
C35 C19 C21 C23 178.8(2)
